data_1507381
loop_
_publ_author_name
'Zhou, Gang'
'Hu, Qi-Ying'
'Corey, E. J.'

_publ_section_title
;
 Useful enantioselective bicyclization reactions using an N-protonated
 chiral oxazaborolidine as catalyst.
;
_journal_issue 21
_journal_name_full 'Organic letters'
_journal_page_first 3979
_journal_page_last 3982
_journal_paper_doi 10.1021/ol035542a
_journal_volume 5
_journal_year 2003
_chemical_formula_sum 'C26 H24 Br2 O8'
_chemical_formula_weight 624.27
_chemical_name_systematic
; 
 ? 
;
_space_group_IT_number 4
_symmetry_cell_setting monoclinic
_symmetry_space_group_name_Hall 'P 2yb'
_symmetry_space_group_name_H-M 'P 1 21 1'
_atom_sites_solution_hydrogens geom
_atom_sites_solution_primary direct
_atom_sites_solution_secondary difmap
_audit_creation_method SHELXL-97
_cell_angle_alpha 90.00
_cell_angle_beta 90.776(2)
_cell_angle_gamma 90.00
_cell_formula_units_Z 2
_cell_length_a 8.1024(10)
_cell_length_b 10.0673(12)
_cell_length_c 16.200(2)
_cell_measurement_temperature 213(2)
_cell_volume 1321.3(3)
_computing_cell_refinement 'SMART (BRUKER, V5.054, 1998)'
_computing_data_collection 'ASTRO (BRUKER, V5.007, 1997)'
_computing_data_reduction 'SAINT (BRUKER, V6.01, 1999)'
_computing_molecular_graphics 'SHELXTL (BRUKER, 1998, V5.1)'
_computing_publication_material 'XCIF (Sheldrick and BRUKER, 1997, V5.1)'
_computing_structure_refinement 'SHELXL-97 (Sheldrick, 1997)'
_computing_structure_solution 'SHELXS-97 (Sheldrick, 1990)'
_diffrn_ambient_temperature 213(2)
_diffrn_detector_area_resol_mean 836.6
_diffrn_measured_fraction_theta_full 0.992
_diffrn_measured_fraction_theta_max 0.992
_diffrn_measurement_device_type 'Bruker CCD'
_diffrn_measurement_method '\w, 0.3 deg'
_diffrn_radiation_monochromator graphite
_diffrn_radiation_source 'normal-focus sealed tube'
_diffrn_radiation_type MoK\a
_diffrn_radiation_wavelength 0.71073
_diffrn_reflns_av_R_equivalents 0.0401
_diffrn_reflns_av_sigmaI/netI 0.0316
_diffrn_reflns_limit_h_max 10
_diffrn_reflns_limit_h_min -10
_diffrn_reflns_limit_k_max 9
_diffrn_reflns_limit_k_min -13
_diffrn_reflns_limit_l_max 20
_diffrn_reflns_limit_l_min -21
_diffrn_reflns_number 8540
_diffrn_reflns_theta_full 27.87
_diffrn_reflns_theta_max 27.87
_diffrn_reflns_theta_min 1.26
_diffrn_standards_decay_% <1
_diffrn_standards_interval_count 0
_diffrn_standards_number 0
_exptl_absorpt_coefficient_mu 3.114
_exptl_absorpt_correction_T_max 0.7459
_exptl_absorpt_correction_T_min 0.6041
_exptl_absorpt_correction_type empirical
_exptl_absorpt_process_details SADABS
_exptl_crystal_colour colorless
_exptl_crystal_density_diffrn 1.569
_exptl_crystal_density_method 'not measured'
_exptl_crystal_description chunnk
_exptl_crystal_F_000 628
_exptl_crystal_size_max 0.18
_exptl_crystal_size_mid 0.18
_exptl_crystal_size_min 0.10
_refine_diff_density_max 0.892
_refine_diff_density_min -0.516
_refine_diff_density_rms 0.073
_refine_ls_abs_structure_details 'Flack H D (1983), Acta Cryst. A39, 876-881'
_refine_ls_abs_structure_Flack 0.013(7)
_refine_ls_extinction_method none
_refine_ls_goodness_of_fit_ref 1.032
_refine_ls_hydrogen_treatment constr
_refine_ls_matrix_type full
_refine_ls_number_parameters 326
_refine_ls_number_reflns 4459
_refine_ls_number_restraints 1
_refine_ls_restrained_S_all 1.032
_refine_ls_R_factor_all 0.0392
_refine_ls_R_factor_gt 0.0355
_refine_ls_shift/su_max 0.000
_refine_ls_shift/su_mean 0.000
_refine_ls_structure_factor_coef Fsqd
_refine_ls_weighting_details 'calc w=1/[\s^2^(Fo^2^)+(0.0666P)^2^+0.0000P] where P=(Fo^2^+2Fc^2^)/3'
_refine_ls_weighting_scheme calc
_refine_ls_wR_factor_gt 0.0929
_refine_ls_wR_factor_ref 0.0948
_reflns_number_gt 4050
_reflns_number_total 4459
_reflns_threshold_expression >2sigma(I)
_cod_data_source_file ol035542asi20030814_110037.cif
_cod_data_source_block ejc53t
_cod_depositor_comments
;
The following automatic conversions were performed:

'_symmetry_cell_setting' value 'Monoclinic' changed to 'monoclinic'
according to /home/saulius/struct/CIF-dictionaries/cif_core.dic
dictionary named 'cif_core.dic' version 2.4.1 from
2010-06-29.

'_exptl_absorpt_correction_type' value 'Empirical'
changed to 'empirical' according to
/home/saulius/struct/CIF-dictionaries/cif_core.dic dictionary named
'cif_core.dic' version 2.4.1 from 2010-06-29.

Automatic conversion script
Id: cif_fix_values 1715 2011-07-08 13:25:40Z adriana 
;
_cod_original_sg_symbol_H-M P2(1)
_cod_database_code 1507381

loop_
_symmetry_equiv_pos_as_xyz
'x, y, z'
'-x, y+1/2, -z'

loop_
_atom_site_label
_atom_site_type_symbol
_atom_site_fract_x
_atom_site_fract_y
_atom_site_fract_z
_atom_site_U_iso_or_equiv
_atom_site_adp_type
_atom_site_occupancy
_atom_site_symmetry_multiplicity
_atom_site_calc_flag
_atom_site_refinement_flags
Br1 Br 0.35233(5) 0.05636(4) -0.008450(19) 0.04893(12) Uani 1 1 d .
Br2 Br 0.94936(6) 0.73792(4) 0.85166(3) 0.06234(15) Uani 1 1 d .
O1 O 0.8288(3) -0.1819(2) 0.48089(13) 0.0352(5) Uani 1 1 d .
O2 O 0.7833(4) -0.3499(3) 0.56820(17) 0.0516(7) Uani 1 1 d .
O3 O 0.6041(3) 0.0062(2) 0.39328(13) 0.0334(5) Uani 1 1 d .
O4 O 0.7241(4) 0.2003(3) 0.36265(17) 0.0508(7) Uani 1 1 d .
O5 O 0.6599(3) 0.0181(3) 0.75032(14) 0.0402(6) Uani 1 1 d .
O6 O 0.5426(4) 0.1529(3) 0.65643(17) 0.0509(7) Uani 1 1 d .
O7 O 1.2286(4) 0.0944(3) 0.81853(18) 0.0587(8) Uani 1 1 d .
O8 O 1.0943(3) 0.1209(3) 0.69858(15) 0.0366(5) Uani 1 1 d .
C1 C 0.8354(4) -0.0378(3) 0.48884(17) 0.0289(6) Uani 1 1 d .
H1 H 0.9132 0.0013 0.4490 0.035 Uiso 1 1 calc R
C2 C 0.6622(3) 0.0215(3) 0.47790(18) 0.0304(7) Uani 1 1 d .
H2 H 0.6653 0.1170 0.4923 0.037 Uiso 1 1 calc R
C3 C 0.5377(4) -0.0494(4) 0.5326(2) 0.0375(8) Uani 1 1 d .
H3A H 0.5072 -0.1344 0.5072 0.045 Uiso 1 1 calc R
H3B H 0.4376 0.0048 0.5362 0.045 Uiso 1 1 calc R
C4 C 0.6066(4) -0.0748(4) 0.62031(19) 0.0323(7) Uani 1 1 d .
H4 H 0.5404 -0.1464 0.6455 0.039 Uiso 1 1 calc R
C5 C 0.7891(4) -0.1212(3) 0.61866(17) 0.0262(6) Uani 1 1 d .
H5 H 0.8320 -0.1466 0.6740 0.031 Uiso 1 1 calc R
C6 C 0.8939(3) -0.0145(3) 0.57761(17) 0.0241(6) Uani 1 1 d .
H6 H 0.8614 0.0751 0.5967 0.029 Uiso 1 1 calc R
C7 C 0.7991(4) -0.2340(3) 0.5564(2) 0.0342(7) Uani 1 1 d .
C8 C 0.6430(4) 0.1063(3) 0.34234(19) 0.0311(6) Uani 1 1 d .
C9 C 0.5721(4) 0.0890(3) 0.25755(19) 0.0305(7) Uani 1 1 d .
C10 C 0.4879(5) -0.0250(4) 0.2337(2) 0.0398(8) Uani 1 1 d .
H10 H 0.4737 -0.0947 0.2716 0.048 Uiso 1 1 calc R
C11 C 0.4245(5) -0.0361(4) 0.1537(2) 0.0432(8) Uani 1 1 d .
H11 H 0.3691 -0.1137 0.1367 0.052 Uiso 1 1 calc R
C12 C 0.4446(4) 0.0696(4) 0.09951(17) 0.0366(7) Uani 1 1 d .
C13 C 0.5288(5) 0.1835(4) 0.1223(2) 0.0424(8) Uani 1 1 d .
H13 H 0.5420 0.2537 0.0847 0.051 Uiso 1 1 calc R
C14 C 0.5935(5) 0.1923(4) 0.2018(2) 0.0390(8) Uani 1 1 d .
H14 H 0.6522 0.2686 0.2181 0.047 Uiso 1 1 calc R
C15 C 0.5973(3) 0.0465(4) 0.67582(18) 0.0336(7) Uani 1 1 d .
C16 C 0.6665(5) 0.1268(4) 0.8096(2) 0.0432(9) Uani 1 1 d .
H16A H 0.5547 0.1526 0.8255 0.052 Uiso 1 1 calc R
H16B H 0.7210 0.2042 0.7854 0.052 Uiso 1 1 calc R
C17 C 0.7627(5) 0.0781(5) 0.8838(2) 0.0526(10) Uani 1 1 d .
H17A H 0.7070 0.0021 0.9074 0.079 Uiso 1 1 calc R
H17B H 0.7704 0.1484 0.9245 0.079 Uiso 1 1 calc R
H17C H 0.8727 0.0523 0.8671 0.079 Uiso 1 1 calc R
C18 C 1.0800(4) -0.0353(4) 0.58887(19) 0.0312(7) Uani 1 1 d .
H18A H 1.1080 -0.1260 0.5722 0.037 Uiso 1 1 calc R
H18B H 1.1386 0.0261 0.5526 0.037 Uiso 1 1 calc R
C19 C 1.1383(4) -0.0134(4) 0.6769(2) 0.0331(7) Uani 1 1 d .
H19A H 1.0849 -0.0767 0.7139 0.040 Uiso 1 1 calc R
H19B H 1.2581 -0.0256 0.6813 0.040 Uiso 1 1 calc R
C20 C 1.1477(4) 0.1642(4) 0.7723(2) 0.0373(8) Uani 1 1 d .
C21 C 1.0968(4) 0.3023(4) 0.7902(2) 0.0376(8) Uani 1 1 d .
C22 C 1.0191(4) 0.3815(4) 0.7303(2) 0.0405(8) Uani 1 1 d .
H22 H 0.9969 0.3469 0.6775 0.049 Uiso 1 1 calc R
C23 C 0.9750(5) 0.5102(4) 0.7487(2) 0.0461(9) Uani 1 1 d .
H23 H 0.9234 0.5638 0.7085 0.055 Uiso 1 1 calc R
C24 C 1.0073(4) 0.5594(4) 0.8264(2) 0.0442(8) Uani 1 1 d .
C25 C 1.0816(6) 0.4825(5) 0.8869(3) 0.0528(10) Uani 1 1 d .
H25 H 1.1006 0.5173 0.9401 0.063 Uiso 1 1 calc R
C26 C 1.1275(5) 0.3545(5) 0.8685(3) 0.0508(10) Uani 1 1 d .
H26 H 1.1799 0.3019 0.9090 0.061 Uiso 1 1 calc R

loop_
_atom_site_aniso_label
_atom_site_aniso_U_11
_atom_site_aniso_U_22
_atom_site_aniso_U_33
_atom_site_aniso_U_23
_atom_site_aniso_U_13
_atom_site_aniso_U_12
Br1 0.0586(2) 0.0631(3) 0.02477(15) 0.00303(17) -0.01169(12) 0.0058(2)
Br2 0.0811(3) 0.0384(2) 0.0679(3) 0.0026(2) 0.0179(2) 0.0019(2)
O1 0.0505(13) 0.0294(12) 0.0255(10) -0.0042(9) -0.0020(9) 0.0054(11)
O2 0.087(2) 0.0254(13) 0.0420(15) -0.0039(11) 0.0001(13) -0.0023(14)
O3 0.0412(11) 0.0329(12) 0.0257(11) 0.0027(9) -0.0105(9) -0.0039(10)
O4 0.0744(18) 0.0367(16) 0.0406(14) 0.0050(11) -0.0189(12) -0.0191(14)
O5 0.0548(14) 0.0372(15) 0.0285(11) -0.0021(9) 0.0010(10) 0.0082(11)
O6 0.0622(17) 0.0442(17) 0.0460(16) -0.0016(12) -0.0066(12) 0.0199(14)
O7 0.0770(19) 0.053(2) 0.0449(15) 0.0000(13) -0.0302(13) 0.0138(16)
O8 0.0407(12) 0.0363(14) 0.0325(12) 0.0023(10) -0.0129(9) 0.0007(11)
C1 0.0352(15) 0.0282(16) 0.0231(14) 0.0003(11) -0.0027(11) 0.0003(13)
C2 0.0332(14) 0.0337(18) 0.0242(13) -0.0017(12) -0.0075(10) 0.0009(13)
C3 0.0314(15) 0.046(2) 0.0352(17) 0.0002(14) -0.0062(12) -0.0053(15)
C4 0.0305(15) 0.0364(19) 0.0301(16) -0.0018(13) -0.0007(11) -0.0074(14)
C5 0.0325(14) 0.0223(15) 0.0236(13) 0.0007(11) -0.0009(10) -0.0020(12)
C6 0.0297(13) 0.0224(15) 0.0203(13) 0.0000(11) -0.0026(10) 0.0017(12)
C7 0.0448(17) 0.0242(17) 0.0336(16) -0.0031(12) -0.0057(13) 0.0014(13)
C8 0.0355(15) 0.0260(16) 0.0316(16) 0.0015(12) -0.0063(11) 0.0029(13)
C9 0.0326(14) 0.0277(17) 0.0310(15) -0.0006(12) -0.0059(11) 0.0025(13)
C10 0.0529(19) 0.0342(19) 0.0320(17) 0.0074(14) -0.0110(14) -0.0094(16)
C11 0.056(2) 0.039(2) 0.0344(18) 0.0021(15) -0.0169(15) -0.0100(17)
C12 0.0432(16) 0.045(2) 0.0218(12) 0.0042(15) -0.0078(11) 0.0031(17)
C13 0.053(2) 0.041(2) 0.0334(18) 0.0111(15) -0.0022(14) 0.0002(17)
C14 0.0458(18) 0.0328(18) 0.0381(18) 0.0033(15) -0.0056(14) -0.0049(15)
C15 0.0278(13) 0.041(2) 0.0322(14) -0.0031(16) 0.0042(10) 0.0004(15)
C16 0.053(2) 0.042(2) 0.0343(18) -0.0118(16) 0.0005(15) 0.0097(17)
C17 0.061(2) 0.060(3) 0.0371(18) -0.0125(19) -0.0059(15) 0.009(2)
C18 0.0290(14) 0.0363(19) 0.0283(15) 0.0020(13) -0.0009(11) 0.0025(13)
C19 0.0288(14) 0.0371(19) 0.0332(16) 0.0069(14) -0.0075(12) 0.0042(14)
C20 0.0403(17) 0.042(2) 0.0298(16) 0.0026(14) -0.0112(12) -0.0043(16)
C21 0.0347(16) 0.043(2) 0.0352(17) 0.0043(15) -0.0073(12) -0.0053(15)
C22 0.0472(18) 0.042(2) 0.0320(17) 0.0076(15) -0.0077(13) -0.0068(17)
C23 0.055(2) 0.039(2) 0.044(2) 0.0118(16) -0.0019(15) -0.0005(17)
C24 0.0495(18) 0.0328(19) 0.0504(19) 0.0081(19) 0.0065(14) -0.0040(19)
C25 0.073(3) 0.047(3) 0.038(2) -0.0051(18) -0.0082(18) -0.002(2)
C26 0.067(2) 0.044(2) 0.041(2) 0.0018(17) -0.0187(17) 0.002(2)

loop_
_atom_type_symbol
_atom_type_description
_atom_type_scat_dispersion_real
_atom_type_scat_dispersion_imag
_atom_type_scat_source
C C 0.0033 0.0016 'International Tables Vol C Tables 4.2.6.8 and 6.1.1.4'
H H 0.0000 0.0000 'International Tables Vol C Tables 4.2.6.8 and 6.1.1.4'
O O 0.0106 0.0060 'International Tables Vol C Tables 4.2.6.8 and 6.1.1.4'
Br Br -0.2901 2.4595 'International Tables Vol C Tables 4.2.6.8 and 6.1.1.4'

loop_
_geom_angle_atom_site_label_1
_geom_angle_atom_site_label_2
_geom_angle_atom_site_label_3
_geom_angle
C7 O1 C1 108.2(2)
C8 O3 C2 115.2(3)
C15 O5 C16 116.5(3)
C20 O8 C19 116.4(3)
O1 C1 C6 104.3(2)
O1 C1 C2 110.2(3)
C6 C1 C2 108.7(2)
O1 C1 H1 111.1
C6 C1 H1 111.1
C2 C1 H1 111.1
O3 C2 C3 106.9(2)
O3 C2 C1 110.7(2)
C3 C2 C1 111.2(3)
O3 C2 H2 109.3
C3 C2 H2 109.3
C1 C2 H2 109.3
C2 C3 C4 112.2(3)
C2 C3 H3A 109.2
C4 C3 H3A 109.2
C2 C3 H3B 109.2
C4 C3 H3B 109.2
H3A C3 H3B 107.9
C15 C4 C3 113.1(3)
C15 C4 C5 107.9(2)
C3 C4 C5 111.6(3)
C15 C4 H4 108.0
C3 C4 H4 108.0
C5 C4 H4 108.0
C7 C5 C6 101.7(2)
C7 C5 C4 107.2(3)
C6 C5 C4 109.4(3)
C7 C5 H5 112.7
C6 C5 H5 112.7
C4 C5 H5 112.7
C1 C6 C5 97.7(2)
C1 C6 C18 112.6(2)
C5 C6 C18 113.8(3)
C1 C6 H6 110.7
C5 C6 H6 110.7
C18 C6 H6 110.7
O2 C7 O1 123.0(3)
O2 C7 C5 128.3(3)
O1 C7 C5 108.7(3)
O4 C8 O3 123.9(3)
O4 C8 C9 123.3(3)
O3 C8 C9 112.8(3)
C10 C9 C14 120.2(3)
C10 C9 C8 122.3(3)
C14 C9 C8 117.5(3)
C9 C10 C11 120.0(3)
C9 C10 H10 120.0
C11 C10 H10 120.0
C12 C11 C10 118.8(4)
C12 C11 H11 120.6
C10 C11 H11 120.6
C13 C12 C11 121.8(3)
C13 C12 Br1 119.4(3)
C11 C12 Br1 118.7(3)
C12 C13 C14 118.7(3)
C12 C13 H13 120.7
C14 C13 H13 120.7
C13 C14 C9 120.5(4)
C13 C14 H14 119.8
C9 C14 H14 119.8
O6 C15 O5 124.2(3)
O6 C15 C4 125.7(3)
O5 C15 C4 110.0(3)
O5 C16 C17 107.2(3)
O5 C16 H16A 110.3
C17 C16 H16A 110.3
O5 C16 H16B 110.3
C17 C16 H16B 110.3
H16A C16 H16B 108.5
C16 C17 H17A 109.5
C16 C17 H17B 109.5
H17A C17 H17B 109.5
C16 C17 H17C 109.5
H17A C17 H17C 109.5
H17B C17 H17C 109.5
C19 C18 C6 112.8(2)
C19 C18 H18A 109.0
C6 C18 H18A 109.0
C19 C18 H18B 109.0
C6 C18 H18B 109.0
H18A C18 H18B 107.8
O8 C19 C18 107.0(3)
O8 C19 H19A 110.3
C18 C19 H19A 110.3
O8 C19 H19B 110.3
C18 C19 H19B 110.3
H19A C19 H19B 108.6
O7 C20 O8 121.9(4)
O7 C20 C21 124.9(3)
O8 C20 C21 113.2(3)
C26 C21 C22 119.3(4)
C26 C21 C20 119.1(3)
C22 C21 C20 121.6(3)
C23 C22 C21 120.2(4)
C23 C22 H22 119.9
C21 C22 H22 119.9
C24 C23 C22 119.3(4)
C24 C23 H23 120.3
C22 C23 H23 120.3
C23 C24 C25 121.6(4)
C23 C24 Br2 119.5(3)
C25 C24 Br2 118.9(3)
C26 C25 C24 119.2(4)
C26 C25 H25 120.4
C24 C25 H25 120.4
C25 C26 C21 120.4(4)
C25 C26 H26 119.8
C21 C26 H26 119.8

loop_
_geom_bond_atom_site_label_1
_geom_bond_atom_site_label_2
_geom_bond_distance
Br1 C12 1.897(3)
Br2 C24 1.903(4)
O1 C7 1.356(4)
O1 C1 1.457(4)
O2 C7 1.189(5)
O3 C8 1.343(4)
O3 C2 1.452(3)
O4 C8 1.196(4)
O5 C15 1.334(4)
O5 C16 1.456(4)
O6 C15 1.200(5)
O7 C20 1.213(5)
O8 C20 1.337(4)
O8 C19 1.443(4)
C1 C6 1.526(4)
C1 C2 1.532(4)
C1 H1 0.9900
C2 C3 1.529(5)
C2 H2 0.9900
C3 C4 1.541(5)
C3 H3A 0.9800
C3 H3B 0.9800
C4 C15 1.519(5)
C4 C5 1.551(4)
C4 H4 0.9900
C5 C7 1.521(4)
C5 C6 1.527(4)
C5 H5 0.9900
C6 C18 1.531(4)
C6 H6 0.9900
C8 C9 1.492(4)
C9 C10 1.387(5)
C9 C14 1.389(5)
C10 C11 1.392(5)
C10 H10 0.9400
C11 C12 1.391(5)
C11 H11 0.9400
C12 C13 1.382(6)
C13 C14 1.386(5)
C13 H13 0.9400
C14 H14 0.9400
C16 C17 1.506(6)
C16 H16A 0.9800
C16 H16B 0.9800
C17 H17A 0.9700
C17 H17B 0.9700
C17 H17C 0.9700
C18 C19 1.512(4)
C18 H18A 0.9800
C18 H18B 0.9800
C19 H19A 0.9800
C19 H19B 0.9800
C20 C21 1.480(6)
C21 C26 1.392(5)
C21 C22 1.398(5)
C22 C23 1.377(6)
C22 H22 0.9400
C23 C24 1.376(6)
C23 H23 0.9400
C24 C25 1.380(6)
C25 C26 1.376(7)
C25 H25 0.9400
C26 H26 0.9400

loop_
_geom_torsion_atom_site_label_1
_geom_torsion_atom_site_label_2
_geom_torsion_atom_site_label_3
_geom_torsion_atom_site_label_4
_geom_torsion
C7 O1 C1 C6 28.2(3)
C7 O1 C1 C2 -88.3(3)
C8 O3 C2 C3 149.4(3)
C8 O3 C2 C1 -89.4(3)
O1 C1 C2 O3 -68.5(3)
C6 C1 C2 O3 177.7(2)
O1 C1 C2 C3 50.1(3)
C6 C1 C2 C3 -63.6(4)
O3 C2 C3 C4 164.2(3)
C1 C2 C3 C4 43.3(4)
C2 C3 C4 C15 80.5(3)
C2 C3 C4 C5 -41.4(4)
C15 C4 C5 C7 -174.6(3)
C3 C4 C5 C7 -49.8(4)
C15 C4 C5 C6 -65.2(3)
C3 C4 C5 C6 59.6(3)
O1 C1 C6 C5 -41.9(3)
C2 C1 C6 C5 75.7(3)
O1 C1 C6 C18 78.0(3)
C2 C1 C6 C18 -164.5(3)
C7 C5 C6 C1 39.6(3)
C4 C5 C6 C1 -73.5(3)
C7 C5 C6 C18 -79.3(3)
C4 C5 C6 C18 167.6(2)
C1 O1 C7 O2 178.0(4)
C1 O1 C7 C5 -1.4(3)
C6 C5 C7 O2 155.0(4)
C4 C5 C7 O2 -90.3(5)
C6 C5 C7 O1 -25.6(3)
C4 C5 C7 O1 89.1(3)
C2 O3 C8 O4 2.4(5)
C2 O3 C8 C9 -176.8(2)
O4 C8 C9 C10 175.5(4)
O3 C8 C9 C10 -5.3(4)
O4 C8 C9 C14 -4.4(5)
O3 C8 C9 C14 174.8(3)
C14 C9 C10 C11 0.0(5)
C8 C9 C10 C11 -179.9(3)
C9 C10 C11 C12 -1.2(6)
C10 C11 C12 C13 1.5(6)
C10 C11 C12 Br1 -178.1(3)
C11 C12 C13 C14 -0.5(6)
Br1 C12 C13 C14 179.1(3)
C12 C13 C14 C9 -0.7(6)
C10 C9 C14 C13 1.0(5)
C8 C9 C14 C13 -179.1(3)
C16 O5 C15 O6 -2.5(5)
C16 O5 C15 C4 177.3(3)
C3 C4 C15 O6 0.3(5)
C5 C4 C15 O6 124.2(3)
C3 C4 C15 O5 -179.5(3)
C5 C4 C15 O5 -55.6(3)
C15 O5 C16 C17 -171.9(3)
C1 C6 C18 C19 -179.5(3)
C5 C6 C18 C19 -69.5(4)
C20 O8 C19 C18 -174.6(3)
C6 C18 C19 O8 -58.7(3)
C19 O8 C20 O7 -0.1(5)
C19 O8 C20 C21 -179.7(3)
O7 C20 C21 C26 -6.9(6)
O8 C20 C21 C26 172.6(3)
O7 C20 C21 C22 172.9(4)
O8 C20 C21 C22 -7.6(5)
C26 C21 C22 C23 0.6(5)
C20 C21 C22 C23 -179.2(3)
C21 C22 C23 C24 -0.4(5)
C22 C23 C24 C25 -0.6(6)
C22 C23 C24 Br2 179.2(3)
C23 C24 C25 C26 1.4(6)
Br2 C24 C25 C26 -178.4(3)
C24 C25 C26 C21 -1.1(7)
C22 C21 C26 C25 0.2(6)
C20 C21 C26 C25 180.0(4)

loop_
_cod_related_entry_id
_cod_related_entry_database
_cod_related_entry_code
1 ChemSpider 21200301
